data_7013257
loop_
_publ_author_name
'Wei, Pingrong'
'Chan, Katie T. K.'
'Stephan, Douglas W.'

_publ_section_title
;
 Metallated triphenylphosphinimine complexes
;
_journal_issue 19
_journal_name_full 'Dalton Transactions'
_journal_page_first 3804
_journal_paper_doi 10.1039/b305877h
_journal_year 2003
_chemical_formula_sum 'C24 H19 Al Cl2 N P'
_chemical_formula_weight 450.25
_space_group_IT_number 14
_symmetry_cell_setting monoclinic
_symmetry_space_group_name_Hall '-P 2yn'
_symmetry_space_group_name_H-M 'P 1 21/n 1'
_atom_sites_solution_hydrogens geom
_atom_sites_solution_primary direct
_atom_sites_solution_secondary difmap
_audit_creation_method SHELXL-97
_cell_angle_alpha 90.00
_cell_angle_beta 100.233(11)
_cell_angle_gamma 90.00
_cell_formula_units_Z 4
_cell_length_a 9.746(5)
_cell_length_b 17.166(9)
_cell_length_c 14.235(8)
_cell_measurement_temperature 293(2)
_cell_measurement_theta_max 25.0
_cell_measurement_theta_min 2.0
_cell_volume 2344(2)
_computing_structure_refinement 'SHELXL-97 (Sheldrick, 1997)'
_computing_structure_solution 'SHELXS-97 (Sheldrick, 1990)'
_diffrn_ambient_temperature 293(2)
_diffrn_measured_fraction_theta_full 0.995
_diffrn_measured_fraction_theta_max 0.995
_diffrn_radiation_monochromator graphite
_diffrn_radiation_source 'fine-focus sealed tube'
_diffrn_radiation_type MoK\a
_diffrn_radiation_wavelength 0.71073
_diffrn_reflns_av_R_equivalents 0.0434
_diffrn_reflns_av_sigmaI/netI 0.0708
_diffrn_reflns_limit_h_max 10
_diffrn_reflns_limit_h_min -10
_diffrn_reflns_limit_k_max 18
_diffrn_reflns_limit_k_min -13
_diffrn_reflns_limit_l_max 15
_diffrn_reflns_limit_l_min -15
_diffrn_reflns_number 9772
_diffrn_reflns_theta_full 23.17
_diffrn_reflns_theta_max 23.17
_diffrn_reflns_theta_min 2.37
_exptl_absorpt_coefficient_mu 0.393
_exptl_absorpt_correction_T_max 0.350982
_exptl_absorpt_correction_T_min 0.233828
_exptl_absorpt_correction_type sadabs
_exptl_crystal_density_diffrn 1.275
_exptl_crystal_density_method 'not measured'
_exptl_crystal_F_000 926
_exptl_crystal_size_max 0.29
_exptl_crystal_size_mid 0.28
_exptl_crystal_size_min 0.26
_refine_diff_density_max 0.385
_refine_diff_density_min -0.719
_refine_diff_density_rms 0.089
_refine_ls_extinction_method none
_refine_ls_goodness_of_fit_ref 0.967
_refine_ls_hydrogen_treatment mixed
_refine_ls_matrix_type full
_refine_ls_number_parameters 289
_refine_ls_number_reflns 3311
_refine_ls_number_restraints 0
_refine_ls_restrained_S_all 0.967
_refine_ls_R_factor_all 0.1418
_refine_ls_R_factor_gt 0.0859
_refine_ls_shift/su_max 0.072
_refine_ls_shift/su_mean 0.008
_refine_ls_structure_factor_coef Fsqd
_refine_ls_weighting_details 'calc w=1/[\s^2^(Fo^2^)+(0.1835P)^2^+0.0000P] where P=(Fo^2^+2Fc^2^)/3'
_refine_ls_weighting_scheme calc
_refine_ls_wR_factor_gt 0.2454
_refine_ls_wR_factor_ref 0.2768
_reflns_number_gt 1728
_reflns_number_total 3311
_reflns_threshold_expression >2sigma(I)
_cod_data_source_file b305877h.txt
_cod_data_source_block (o-C6H4PPh2NPh)AlCl2
_cod_original_sg_symbol_H-M P2(1)/n
_cod_database_code 7013257

loop_
_symmetry_equiv_pos_as_xyz
'x, y, z'
'-x+1/2, y+1/2, -z+1/2'
'-x, -y, -z'
'x-1/2, -y-1/2, z-1/2'

loop_
_atom_site_label
_atom_site_type_symbol
_atom_site_fract_x
_atom_site_fract_y
_atom_site_fract_z
_atom_site_U_iso_or_equiv
_atom_site_adp_type
_atom_site_occupancy
_atom_site_symmetry_multiplicity
_atom_site_calc_flag
_atom_site_refinement_flags
_atom_site_disorder_assembly
_atom_site_disorder_group
Al1A Al 0.5485(5) 0.5883(3) 0.6497(3) 0.0453(12) Uani 0.50 1 d P . .
Al1 Al 0.6232(5) 0.5868(3) 0.6868(3) 0.0390(12) Uani 0.50 1 d P . .
Cl1 Cl 0.6652(3) 0.6411(2) 0.5627(2) 0.1336(12) Uani 1 1 d . . .
Cl2 Cl 0.5966(3) 0.46711(14) 0.6723(2) 0.1095(10) Uani 1 1 d . . .
P1 P 0.4264(5) 0.6767(3) 0.7969(4) 0.0309(12) Uani 0.50 1 d P . .
P1A P 0.4888(4) 0.6794(3) 0.8245(3) 0.0299(12) Uani 0.50 1 d P . .
N1 N 0.4563(9) 0.6310(5) 0.7226(7) 0.030(2) Uani 0.50 1 d P . .
N1A N 0.5654(11) 0.6417(5) 0.7708(7) 0.043(2) Uani 0.50 1 d P . .
C1 C 0.7709(17) 0.6183(7) 0.8101(7) 0.103(4) Uani 1 1 d . . .
C2 C 0.8995(15) 0.6159(5) 0.8491(11) 0.116(5) Uani 1 1 d . . .
H2A H 0.9608 0.5868 0.8200 0.139 Uiso 1 1 calc R . .
C3 C 0.9525(8) 0.6561(6) 0.9355(9) 0.103(3) Uani 1 1 d . . .
H3A H 1.0456 0.6514 0.9642 0.123 Uiso 1 1 calc R . .
C4 C 0.8655(10) 0.7004(5) 0.9739(6) 0.089(3) Uani 1 1 d . . .
H4A H 0.8971 0.7295 1.0286 0.107 Uiso 1 1 calc R . .
C5 C 0.7265(9) 0.7025(4) 0.9307(7) 0.082(3) Uani 1 1 d . . .
H5A H 0.6624 0.7320 0.9566 0.098 Uiso 1 1 calc R . .
C6 C 0.6851(9) 0.6599(6) 0.8483(8) 0.081(3) Uani 1 1 d . . .
C7 C 0.3924(6) 0.6359(3) 0.9110(4) 0.0405(15) Uani 1 1 d . . .
C8 C 0.3933(8) 0.6743(4) 0.9945(5) 0.0630(19) Uani 1 1 d . . .
H8A H 0.4216 0.7260 1.0005 0.076 Uiso 1 1 calc R . .
C9 C 0.3525(9) 0.6365(5) 1.0707(5) 0.079(2) Uani 1 1 d . . .
H9A H 0.3531 0.6627 1.1279 0.095 Uiso 1 1 calc R . .
C10 C 0.3106(8) 0.5595(6) 1.0617(6) 0.082(2) Uani 1 1 d . . .
H10A H 0.2836 0.5339 1.1130 0.098 Uiso 1 1 calc R . .
C11 C 0.3087(8) 0.5210(4) 0.9784(6) 0.067(2) Uani 1 1 d . . .
H11A H 0.2783 0.4696 0.9721 0.081 Uiso 1 1 calc R . .
C12 C 0.3522(6) 0.5585(3) 0.9024(4) 0.0475(16) Uani 1 1 d . . .
H12A H 0.3544 0.5317 0.8459 0.057 Uiso 1 1 calc R . .
C13 C 0.4295(6) 0.7819(3) 0.8053(4) 0.0392(15) Uani 1 1 d . . .
C14 C 0.5201(7) 0.8260(4) 0.7614(5) 0.0570(18) Uani 1 1 d . . .
H14A H 0.5954 0.8022 0.7410 0.068 Uiso 1 1 calc R . .
C15 C 0.4981(8) 0.9056(4) 0.7480(6) 0.072(2) Uani 1 1 d . . .
H15A H 0.5588 0.9350 0.7188 0.086 Uiso 1 1 calc R . .
C16 C 0.3867(8) 0.9408(4) 0.7780(5) 0.065(2) Uani 1 1 d . . .
H16A H 0.3718 0.9940 0.7689 0.078 Uiso 1 1 calc R . .
C17 C 0.2988(7) 0.8979(4) 0.8206(5) 0.061(2) Uani 1 1 d . . .
H17A H 0.2244 0.9222 0.8415 0.074 Uiso 1 1 calc R . .
C18 C 0.3174(7) 0.8186(4) 0.8336(4) 0.0508(16) Uani 1 1 d . . .
H18A H 0.2544 0.7898 0.8614 0.061 Uiso 1 1 calc R . .
C19 C 0.3124(11) 0.6323(6) 0.6741(9) 0.096(4) Uani 1 1 d . . .
C20 C 0.3185(14) 0.5942(7) 0.5922(15) 0.115(5) Uani 1 1 d . . .
C21 C 0.2073(19) 0.5827(5) 0.5344(8) 0.108(4) Uani 1 1 d . . .
H21A H 0.2145 0.5565 0.4783 0.129 Uiso 1 1 calc R . .
C22 C 0.0778(10) 0.6048(5) 0.5457(6) 0.073(2) Uani 1 1 d . . .
H22A H 0.0005 0.5936 0.4991 0.087 Uiso 1 1 calc R . .
C23 C 0.0637(7) 0.6429(4) 0.6254(6) 0.065(2) Uani 1 1 d . . .
H23A H -0.0239 0.6590 0.6351 0.078 Uiso 1 1 calc R . .
C24 C 0.1820(10) 0.6584(4) 0.6939(5) 0.067(2) Uani 1 1 d . . .
H24A H 0.1758 0.6847 0.7501 0.081 Uiso 1 1 calc R . .

loop_
_atom_site_aniso_label
_atom_site_aniso_U_11
_atom_site_aniso_U_22
_atom_site_aniso_U_33
_atom_site_aniso_U_23
_atom_site_aniso_U_13
_atom_site_aniso_U_12
Al1A 0.044(3) 0.053(3) 0.042(3) -0.010(2) 0.015(2) 0.003(2)
Al1 0.025(2) 0.054(2) 0.036(3) -0.008(2) 0.003(2) 0.007(2)
Cl1 0.104(2) 0.186(3) 0.114(2) 0.022(2) 0.0280(18) -0.0068(19)
Cl2 0.120(2) 0.0872(16) 0.120(2) -0.0167(14) 0.0206(17) 0.0092(14)
P1 0.031(3) 0.0302(19) 0.032(3) 0.0003(18) 0.008(2) 0.002(2)
P1A 0.021(3) 0.0329(19) 0.033(3) -0.0043(18) -0.002(2) 0.000(2)
N1 0.019(5) 0.031(5) 0.040(6) -0.014(4) 0.007(5) -0.002(4)
N1A 0.047(7) 0.029(5) 0.053(7) -0.004(5) 0.012(6) 0.000(5)
C1 0.155(12) 0.097(8) 0.069(7) -0.021(5) 0.054(8) -0.070(8)
C2 0.128(10) 0.054(5) 0.200(14) -0.018(7) 0.122(10) -0.004(6)
C3 0.024(4) 0.100(7) 0.172(11) 0.024(7) -0.016(6) 0.012(4)
C4 0.088(7) 0.090(6) 0.075(6) -0.040(5) -0.025(5) 0.000(5)
C5 0.056(5) 0.067(5) 0.130(8) 0.008(5) 0.037(6) 0.027(4)
C6 0.060(6) 0.084(6) 0.079(6) 0.050(5) -0.044(5) -0.040(5)
C7 0.044(4) 0.044(4) 0.036(4) 0.004(3) 0.012(3) 0.001(3)
C8 0.087(5) 0.056(4) 0.050(4) -0.005(4) 0.025(4) -0.014(4)
C9 0.099(7) 0.096(7) 0.044(5) 0.001(4) 0.016(4) 0.006(5)
C10 0.080(6) 0.100(7) 0.072(6) 0.038(5) 0.029(5) 0.006(5)
C11 0.066(5) 0.057(4) 0.076(6) 0.017(4) 0.006(4) -0.001(4)
C12 0.052(4) 0.044(4) 0.045(4) 0.006(3) 0.005(3) -0.004(3)
C13 0.049(4) 0.028(3) 0.043(4) 0.000(3) 0.012(3) 0.003(3)
C14 0.054(4) 0.049(4) 0.073(5) 0.004(3) 0.024(4) 0.005(3)
C15 0.084(6) 0.040(4) 0.092(6) 0.020(4) 0.018(5) -0.007(4)
C16 0.079(6) 0.034(4) 0.076(5) 0.004(4) -0.006(4) 0.006(4)
C17 0.058(5) 0.056(5) 0.066(5) -0.015(4) 0.000(4) 0.020(4)
C18 0.052(4) 0.047(4) 0.057(4) -0.010(3) 0.019(3) -0.002(3)
C19 0.053(6) 0.073(6) 0.130(9) 0.078(6) -0.070(6) -0.047(5)
C20 0.072(8) 0.087(8) 0.199(17) 0.068(10) 0.062(9) 0.026(7)
C21 0.203(13) 0.056(5) 0.094(8) 0.003(5) 0.108(10) 0.017(8)
C22 0.095(7) 0.068(5) 0.042(5) -0.003(4) -0.021(5) -0.024(5)
C23 0.033(4) 0.059(4) 0.106(7) 0.030(5) 0.022(4) 0.011(3)
C24 0.110(8) 0.046(4) 0.038(4) -0.002(3) -0.006(5) -0.029(4)

loop_
_atom_type_symbol
_atom_type_description
_atom_type_scat_dispersion_real
_atom_type_scat_dispersion_imag
_atom_type_scat_source
C C 0.0033 0.0016 'International Tables Vol C Tables 4.2.6.8 and 6.1.1.4'
H H 0.0000 0.0000 'International Tables Vol C Tables 4.2.6.8 and 6.1.1.4'
N N 0.0061 0.0033 'International Tables Vol C Tables 4.2.6.8 and 6.1.1.4'
Al Al 0.0645 0.0514 'International Tables Vol C Tables 4.2.6.8 and 6.1.1.4'
P P 0.1023 0.0942 'International Tables Vol C Tables 4.2.6.8 and 6.1.1.4'
Cl Cl 0.1484 0.1585 'International Tables Vol C Tables 4.2.6.8 and 6.1.1.4'

loop_
_geom_angle_atom_site_label_1
_geom_angle_atom_site_label_2
_geom_angle_atom_site_label_3
_geom_angle
_geom_angle_site_symmetry_1
_geom_angle_site_symmetry_3
_geom_angle_publ_flag
Al1 Al1A N1 97.5(6) . . ?
Al1 Al1A N1A 61.1(5) . . ?
N1 Al1A N1A 37.1(4) . . ?
Al1 Al1A Cl1 83.0(5) . . ?
N1 Al1A Cl1 127.4(4) . . ?
N1A Al1A Cl1 111.3(4) . . ?
Al1 Al1A Cl2 74.1(5) . . ?
N1 Al1A Cl2 117.6(4) . . ?
N1A Al1A Cl2 110.1(4) . . ?
Cl1 Al1A Cl2 113.1(2) . . ?
Al1 Al1A C20 161.7(7) . . ?
N1 Al1A C20 65.9(6) . . ?
N1A Al1A C20 103.0(6) . . ?
Cl1 Al1A C20 112.8(4) . . ?
Cl2 Al1A C20 106.0(4) . . ?
Al1 Al1A C19 130.8(6) . . ?
N1 Al1A C19 33.6(4) . . ?
N1A Al1A C19 70.6(4) . . ?
Cl1 Al1A C19 125.2(3) . . ?
Cl2 Al1A C19 117.0(3) . . ?
C20 Al1A C19 32.4(4) . . ?
Al1A Al1 N1A 93.9(6) . . ?
Al1A Al1 N1 57.8(5) . . ?
N1A Al1 N1 36.8(4) . . ?
Al1A Al1 Cl2 83.5(5) . . ?
N1A Al1 Cl2 124.7(4) . . ?
N1 Al1 Cl2 108.5(3) . . ?
Al1A Al1 Cl1 74.2(5) . . ?
N1A Al1 Cl1 119.0(4) . . ?
N1 Al1 Cl1 110.1(3) . . ?
Cl2 Al1 Cl1 113.3(2) . . ?
Al1A Al1 C1 156.0(7) . . ?
N1A Al1 C1 62.5(6) . . ?
N1 Al1 C1 99.2(6) . . ?
Cl2 Al1 C1 112.8(4) . . ?
Cl1 Al1 C1 112.0(3) . . ?
Al1A Cl1 Al1 22.79(12) . . ?
Al1 Cl2 Al1A 22.34(11) . . ?
P1A P1 N1 101.3(9) . . ?
P1A P1 N1A 55.5(8) . . ?
N1 P1 N1A 45.9(5) . . ?
P1A P1 C13 83.7(8) . . ?
N1 P1 C13 127.7(5) . . ?
N1A P1 C13 112.9(5) . . ?
P1A P1 C7 78.1(8) . . ?
N1 P1 C7 123.2(5) . . ?
N1A P1 C7 110.8(5) . . ?
C13 P1 C7 108.9(4) . . ?
P1A P1 C19 146.3(10) . . ?
N1 P1 C19 45.1(6) . . ?
N1A P1 C19 90.9(6) . . ?
C13 P1 C19 115.4(4) . . ?
C7 P1 C19 117.0(4) . . ?
P1 P1A N1A 100.1(10) . . ?
P1 P1A N1 55.5(8) . . ?
N1A P1A N1 44.7(5) . . ?
P1 P1A C7 81.1(8) . . ?
N1A P1A C7 126.6(5) . . ?
N1 P1A C7 110.1(4) . . ?
P1 P1A C13 75.5(8) . . ?
N1A P1A C13 124.7(5) . . ?
N1 P1A C13 109.9(4) . . ?
C7 P1A C13 107.5(4) . . ?
P1 P1A C6 151.0(10) . . ?
N1A P1A C6 51.0(7) . . ?
N1 P1A C6 95.6(6) . . ?
C7 P1A C6 115.2(4) . . ?
C13 P1A C6 117.9(4) . . ?
N1A N1 P1 75.9(7) . . ?
N1A N1 C19 167.5(11) . . ?
P1 N1 C19 92.1(9) . . ?
N1A N1 P1A 52.8(6) . . ?
P1 N1 P1A 23.2(2) . . ?
C19 N1 P1A 115.4(9) . . ?
N1A N1 Al1A 84.2(7) . . ?
P1 N1 Al1A 159.4(7) . . ?
C19 N1 Al1A 107.2(9) . . ?
P1A N1 Al1A 136.9(6) . . ?
N1A N1 Al1 60.0(6) . . ?
P1 N1 Al1 136.0(7) . . ?
C19 N1 Al1 131.7(9) . . ?
P1A N1 Al1 112.8(5) . . ?
Al1A N1 Al1 24.7(2) . . ?
N1 N1A P1A 82.5(8) . . ?
N1 N1A C6 167.3(11) . . ?
P1A N1A C6 85.3(8) . . ?
N1 N1A P1 58.2(6) . . ?
P1A N1A P1 24.4(3) . . ?
C6 N1A P1 109.7(9) . . ?
N1 N1A Al1 83.2(7) . . ?
P1A N1A Al1 165.5(9) . . ?
C6 N1A Al1 108.9(8) . . ?
P1 N1A Al1 141.3(8) . . ?
N1 N1A Al1A 58.6(6) . . ?
P1A N1A Al1A 141.0(8) . . ?
C6 N1A Al1A 133.7(8) . . ?
P1 N1A Al1A 116.6(7) . . ?
Al1 N1A Al1A 25.0(2) . . ?
C2 C1 C6 119.5(10) . . ?
C2 C1 Al1 144.7(11) . . ?
C6 C1 Al1 95.4(10) . . ?
C1 C2 C3 122.5(9) . . ?
C4 C3 C2 118.2(8) . . ?
C3 C4 C5 118.6(8) . . ?
C6 C5 C4 118.6(8) . . ?
C1 C6 C5 122.6(8) . . ?
C1 C6 N1A 93.0(11) . . ?
C5 C6 N1A 144.3(11) . . ?
C1 C6 P1A 136.4(10) . . ?
C5 C6 P1A 100.9(9) . . ?
N1A C6 P1A 43.8(5) . . ?
C8 C7 C12 120.0(5) . . ?
C8 C7 P1A 117.7(5) . . ?
C12 C7 P1A 120.1(5) . . ?
C8 C7 P1 127.6(5) . . ?
C12 C7 P1 112.2(5) . . ?
P1A C7 P1 20.78(13) . . ?
C7 C8 C9 120.1(7) . . ?
C8 C9 C10 119.8(7) . . ?
C11 C10 C9 120.3(7) . . ?
C10 C11 C12 119.9(7) . . ?
C7 C12 C11 119.8(6) . . ?
C18 C13 C14 118.7(5) . . ?
C18 C13 P1 118.0(5) . . ?
C14 C13 P1 121.2(5) . . ?
C18 C13 P1A 129.1(5) . . ?
C14 C13 P1A 112.1(4) . . ?
P1 C13 P1A 20.86(13) . . ?
C15 C14 C13 120.1(6) . . ?
C16 C15 C14 120.0(7) . . ?
C17 C16 C15 119.8(6) . . ?
C16 C17 C18 121.2(6) . . ?
C17 C18 C13 120.2(6) . . ?
C20 C19 C24 120.2(8) . . ?
C20 C19 N1 102.5(15) . . ?
C24 C19 N1 137.2(13) . . ?
C20 C19 P1 145.1(13) . . ?
C24 C19 P1 94.7(10) . . ?
N1 C19 P1 42.8(5) . . ?
C20 C19 Al1A 63.3(10) . . ?
C24 C19 Al1A 176.5(9) . . ?
N1 C19 Al1A 39.3(6) . . ?
P1 C19 Al1A 81.8(3) . . ?
C21 C20 C19 118.6(11) . . ?
C21 C20 Al1A 157.1(14) . . ?
C19 C20 Al1A 84.3(12) . . ?
C20 C21 C22 126.3(11) . . ?
C23 C22 C21 118.4(8) . . ?
C22 C23 C24 119.3(7) . . ?
C23 C24 C19 117.2(8) . . ?

loop_
_geom_bond_atom_site_label_1
_geom_bond_atom_site_label_2
_geom_bond_distance
_geom_bond_site_symmetry_2
_geom_bond_publ_flag
Al1A Al1 0.820(4) . ?
Al1A N1 1.659(9) . ?
Al1A N1A 1.933(11) . ?
Al1A Cl1 2.037(5) . ?
Al1A Cl2 2.145(5) . ?
Al1A C20 2.248(16) . ?
Al1A C19 2.503(16) . ?
Al1 N1A 1.696(10) . ?
Al1 N1 1.944(9) . ?
Al1 Cl2 2.076(5) . ?
Al1 Cl1 2.101(5) . ?
Al1 C1 2.133(13) . ?
P1 P1A 0.665(4) . ?
P1 N1 1.389(9) . ?
P1 N1A 1.585(11) . ?
P1 C13 1.808(7) . ?
P1 C7 1.852(7) . ?
P1 C19 2.044(12) . ?
P1A N1A 1.328(10) . ?
P1A N1 1.653(10) . ?
P1A C7 1.835(8) . ?
P1A C13 1.857(7) . ?
P1A C6 1.912(11) . ?
N1 N1A 1.173(12) . ?
N1 C19 1.448(13) . ?
N1A C6 1.490(14) . ?
C1 C2 1.278(16) . ?
C1 C6 1.290(14) . ?
C2 C3 1.424(16) . ?
C3 C4 1.328(13) . ?
C4 C5 1.385(12) . ?
C5 C6 1.380(13) . ?
C7 C8 1.358(8) . ?
C7 C12 1.384(8) . ?
C8 C9 1.382(10) . ?
C9 C10 1.383(11) . ?
C10 C11 1.354(11) . ?
C11 C12 1.388(9) . ?
C13 C18 1.382(8) . ?
C13 C14 1.393(8) . ?
C14 C15 1.391(9) . ?
C15 C16 1.375(10) . ?
C16 C17 1.353(10) . ?
C17 C18 1.382(9) . ?
C19 C20 1.348(17) . ?
C19 C24 1.422(15) . ?
C20 C21 1.254(17) . ?
C21 C22 1.355(15) . ?
C22 C23 1.339(11) . ?
C23 C24 1.398(11) . ?
